data_7200611
loop_
_publ_author_name
'Harmer, Mark A.'
'Junk, Christopher P.'
'Rostovtsev, Vsevolod V.'
'Marshall, William J.'
'Grieco, Liane M.'
'Vickery, Jemma'
'Miller, Robert'
'Work, Stella'

_publ_section_title
;
 Catalytic reactions using superacids in new types of ionic liquids
;
_journal_issue 4
_journal_name_full 'Green Chemistry'
_journal_page_first 517
_journal_paper_doi 10.1039/b818788f
_journal_volume 11
_journal_year 2009
_chemical_formula_sum 'C10 H11 F9 N2 O3 S'
_chemical_formula_weight 410.27
_chemical_name_systematic
;
?
;
_space_group_IT_number 14
_symmetry_cell_setting monoclinic
_symmetry_space_group_name_Hall '-P 2ybc'
_symmetry_space_group_name_H-M 'P 1 21/c 1'
_atom_sites_solution_hydrogens geom
_atom_sites_solution_primary direct
_atom_sites_solution_secondary difmap
_audit_creation_method SHELXL-97
_cell_angle_alpha 90.00
_cell_angle_beta 91.711(7)
_cell_angle_gamma 90.00
_cell_formula_units_Z 8
_cell_length_a 9.178(4)
_cell_length_b 34.444(13)
_cell_length_c 10.022(4)
_cell_measurement_temperature 293(2)
_cell_volume 3167(2)
_computing_cell_refinement 'Bruker XSCANS'
_computing_data_collection 'Bruker XSCANS'
_computing_data_reduction 'Bruker SHELXTL'
_computing_molecular_graphics 'Bruker SHELXTL'
_computing_publication_material 'Bruker SHELXTL'
_computing_structure_refinement 'SHELXL-97 (Sheldrick, 2008)'
_computing_structure_solution 'SHELXS-97 (Sheldrick, 2008)'
_diffrn_ambient_temperature 293(2)
_diffrn_measured_fraction_theta_full 0.977
_diffrn_measured_fraction_theta_max 0.977
_diffrn_measurement_device_type 'Bruker P4'
_diffrn_measurement_method '\w scans'
_diffrn_radiation_monochromator graphite
_diffrn_radiation_source 'fine-focus sealed tube'
_diffrn_radiation_type MoK\a
_diffrn_radiation_wavelength 0.71073
_diffrn_reflns_av_R_equivalents 0.173
_diffrn_reflns_av_sigmaI/netI 0.0954
_diffrn_reflns_limit_h_max 12
_diffrn_reflns_limit_h_min -12
_diffrn_reflns_limit_k_max 45
_diffrn_reflns_limit_k_min 0
_diffrn_reflns_limit_l_max 13
_diffrn_reflns_limit_l_min 0
_diffrn_reflns_number 11333
_diffrn_reflns_theta_full 28.70
_diffrn_reflns_theta_max 28.70
_diffrn_reflns_theta_min 2.12
_exptl_absorpt_coefficient_mu 0.317
_exptl_absorpt_correction_type none
_exptl_crystal_colour colourless
_exptl_crystal_density_diffrn 1.721
_exptl_crystal_density_method 'not measured'
_exptl_crystal_description iregplate
_exptl_crystal_F_000 1648
_exptl_crystal_size_max 0.400
_exptl_crystal_size_mid 0.400
_exptl_crystal_size_min 0.050
_refine_diff_density_max 0.578
_refine_diff_density_min -0.574
_refine_diff_density_rms 0.107
_refine_ls_extinction_method none
_refine_ls_goodness_of_fit_ref 1.070
_refine_ls_hydrogen_treatment riding
_refine_ls_matrix_type full
_refine_ls_number_parameters 456
_refine_ls_number_reflns 11349
_refine_ls_number_restraints 0
_refine_ls_restrained_S_all 1.070
_refine_ls_R_factor_all 0.1705
_refine_ls_R_factor_gt 0.0916
_refine_ls_shift/su_max 0.000
_refine_ls_shift/su_mean 0.000
_refine_ls_structure_factor_coef Fsqd
_refine_ls_weighting_details 'calc w=1/[\s^2^(Fo^2^)+(0.1241P)^2^+1.7705P] where P=(Fo^2^+2Fc^2^)/3'
_refine_ls_weighting_scheme calc
_refine_ls_wR_factor_gt 0.2183
_refine_ls_wR_factor_ref 0.2580
_reflns_number_gt 6121
_reflns_number_total 7998
_reflns_threshold_expression >2sigma(I)
_cod_data_source_file B818788f.txt
_cod_data_source_block 05219
_cod_depositor_comments
;
The following automatic conversions were performed:
'_symmetry_cell_setting' value 'Monoclinic' changed to 'monoclinic'
according to '/home/saulius/struct/CIF-dictionaries/cif_core.dic'
dictionary named 'cif_core.dic' version 2.4.1 from 2010-06-29.

Automatic conversion script
Id: cif_fix_enum 1527 2010-12-29 10:47:43Z saulius 
;
_cod_original_sg_symbol_H-M P21/c
_cod_database_code 7200611

loop_
_symmetry_equiv_pos_as_xyz
'x, y, z'
'-x, y+1/2, -z+1/2'
'-x, -y, -z'
'x, -y-1/2, z-1/2'

loop_
_atom_site_label
_atom_site_type_symbol
_atom_site_fract_x
_atom_site_fract_y
_atom_site_fract_z
_atom_site_U_iso_or_equiv
_atom_site_adp_type
_atom_site_occupancy
_atom_site_symmetry_multiplicity
_atom_site_calc_flag
_atom_site_refinement_flags
_atom_site_disorder_assembly
_atom_site_disorder_group
S1 S -0.01361(13) 0.07919(3) 0.35514(12) 0.0310(3) Uani 1 1 d . . .
F1 F -0.1601(3) 0.11923(8) 0.5246(3) 0.0411(7) Uani 1 1 d . . .
F2 F 0.0744(3) 0.12955(9) 0.5329(3) 0.0515(8) Uani 1 1 d . . .
F3 F -0.1537(4) 0.15466(9) 0.2612(3) 0.0559(9) Uani 1 1 d . . .
F4 F 0.0625(4) 0.17319(10) 0.3224(4) 0.0747(12) Uani 1 1 d . . .
F5 F -0.2773(4) 0.18891(10) 0.4522(4) 0.0714(11) Uani 1 1 d . . .
F6 F -0.0774(5) 0.19711(11) 0.5679(4) 0.0854(14) Uani 1 1 d . . .
F7 F -0.1553(8) 0.23441(12) 0.2548(6) 0.119(2) Uani 1 1 d . . .
F8 F 0.0123(6) 0.24855(14) 0.3922(8) 0.149(3) Uani 1 1 d . . .
F9 F -0.2036(6) 0.26050(11) 0.4407(6) 0.1133(18) Uani 1 1 d . . .
O1 O 0.0234(4) 0.05204(10) 0.4594(3) 0.0438(9) Uani 1 1 d . . .
O2 O -0.1516(4) 0.07173(10) 0.2883(4) 0.0448(9) Uani 1 1 d . . .
O3 O 0.1026(4) 0.08838(10) 0.2689(3) 0.0409(9) Uani 1 1 d . . .
C7 C -0.0419(5) 0.12433(14) 0.4490(5) 0.0324(11) Uani 1 1 d . . .
C8 C -0.0651(6) 0.16158(13) 0.3676(5) 0.0352(11) Uani 1 1 d . . .
C9 C -0.1317(7) 0.19592(16) 0.4431(7) 0.0550(16) Uani 1 1 d . . .
C10 C -0.1200(10) 0.23520(19) 0.3802(10) 0.083(3) Uani 1 1 d . . .
S2 S 0.49818(14) 0.08233(3) 0.81277(11) 0.0319(3) Uani 1 1 d . . .
F10 F 0.3353(4) 0.13283(10) 0.9292(3) 0.0573(9) Uani 1 1 d . . .
F11 F 0.5661(4) 0.14605(9) 0.9415(3) 0.0597(10) Uani 1 1 d . . .
F12 F 0.3589(5) 0.14483(9) 0.6450(3) 0.0676(11) Uani 1 1 d . . .
F13 F 0.5699(4) 0.16869(10) 0.6939(4) 0.0675(10) Uani 1 1 d . . .
F14 F 0.2264(5) 0.19487(13) 0.7872(6) 0.120(2) Uani 1 1 d . . .
F15 F 0.4250(7) 0.21432(12) 0.8849(5) 0.117(2) Uani 1 1 d . . .
F16 F 0.3432(8) 0.21855(13) 0.5479(6) 0.128(2) Uani 1 1 d . . .
F17 F 0.5112(6) 0.24502(14) 0.6588(7) 0.131(2) Uani 1 1 d . . .
F18 F 0.2998(7) 0.26146(11) 0.6946(6) 0.1219(19) Uani 1 1 d . . .
O4 O 0.5432(5) 0.06463(11) 0.9375(3) 0.0495(10) Uani 1 1 d . . .
O5 O 0.3617(4) 0.06786(9) 0.7573(3) 0.0392(8) Uani 1 1 d . . .
O6 O 0.6099(4) 0.08597(10) 0.7189(3) 0.0400(9) Uani 1 1 d . . .
C17 C 0.4573(5) 0.13280(15) 0.8595(5) 0.0350(11) Uani 1 1 d . . .
C18 C 0.4383(6) 0.16147(14) 0.7427(5) 0.0388(12) Uani 1 1 d . . .
C19 C 0.3702(8) 0.20038(17) 0.7731(7) 0.0622(18) Uani 1 1 d . . .
C20 C 0.3766(11) 0.2319(2) 0.6638(10) 0.083(2) Uani 1 1 d . . .
N1 N 0.3511(4) 0.02164(10) 0.4098(4) 0.0291(8) Uani 1 1 d . . .
N2 N 0.4516(4) 0.07452(11) 0.3468(4) 0.0320(9) Uani 1 1 d . . .
C1 C 0.3889(5) 0.05719(13) 0.4472(5) 0.0315(11) Uani 1 1 d . . .
H1A H 0.3737 0.0681 0.5306 0.038 Uiso 1 1 calc R . .
C2 C 0.4481(6) 0.05009(15) 0.2397(5) 0.0384(12) Uani 1 1 d . . .
H2A H 0.4817 0.0554 0.1550 0.046 Uiso 1 1 calc R . .
C3 C 0.3866(6) 0.01676(15) 0.2798(5) 0.0389(12) Uani 1 1 d . . .
H3A H 0.3713 -0.0054 0.2285 0.047 Uiso 1 1 calc R . .
C4 C 0.2809(5) -0.00695(15) 0.4927(5) 0.0420(13) Uani 1 1 d . . .
H4A H 0.3064 -0.0021 0.5848 0.063 Uiso 1 1 calc R . .
H4B H 0.3128 -0.0325 0.4686 0.063 Uiso 1 1 calc R . .
H4C H 0.1771 -0.0052 0.4795 0.063 Uiso 1 1 calc R . .
C5 C 0.5143(6) 0.11404(16) 0.3485(7) 0.0535(15) Uani 1 1 d . . .
H5A H 0.6040 0.1139 0.2997 0.064 Uiso 1 1 calc R . .
H5B H 0.5384 0.1213 0.4400 0.064 Uiso 1 1 calc R . .
C6 C 0.4144(8) 0.14359(17) 0.2889(7) 0.0627(18) Uani 1 1 d . . .
H6A H 0.4605 0.1686 0.2926 0.094 Uiso 1 1 calc R . .
H6B H 0.3262 0.1444 0.3379 0.094 Uiso 1 1 calc R . .
H6C H 0.3918 0.1369 0.1976 0.094 Uiso 1 1 calc R . .
N3 N 0.1214(4) 0.02591(10) 0.8999(4) 0.0272(8) Uani 1 1 d . . .
N4 N -0.0175(4) 0.07549(11) 0.9125(4) 0.0321(9) Uani 1 1 d . . .
C11 C 0.0842(5) 0.05496(13) 0.9769(5) 0.0296(10) Uani 1 1 d . . .
H11A H 0.1227 0.0602 1.0619 0.036 Uiso 1 1 calc R . .
C12 C -0.0470(6) 0.05860(14) 0.7921(5) 0.0374(12) Uani 1 1 d . . .
H12A H -0.1153 0.0670 0.7280 0.045 Uiso 1 1 calc R . .
C13 C 0.0402(5) 0.02773(14) 0.7829(4) 0.0339(11) Uani 1 1 d . . .
H13A H 0.0450 0.0107 0.7110 0.041 Uiso 1 1 calc R . .
C14 C 0.2339(5) -0.00283(15) 0.9324(5) 0.0376(12) Uani 1 1 d . . .
H14A H 0.2159 -0.0141 1.0179 0.056 Uiso 1 1 calc R . .
H14B H 0.3277 0.0095 0.9350 0.056 Uiso 1 1 calc R . .
H14C H 0.2322 -0.0228 0.8655 0.056 Uiso 1 1 calc R . .
C15 C -0.0917(7) 0.10984(15) 0.9677(6) 0.0472(14) Uani 1 1 d . . .
H15A H -0.1955 0.1047 0.9705 0.057 Uiso 1 1 calc R . .
H15B H -0.0558 0.1143 1.0584 0.057 Uiso 1 1 calc R . .
C16 C -0.0678(11) 0.1443(2) 0.8888(10) 0.107(3) Uani 1 1 d . . .
H16A H -0.1470 0.1621 0.8999 0.161 Uiso 1 1 calc R . .
H16B H -0.0624 0.1373 0.7964 0.161 Uiso 1 1 calc R . .
H16C H 0.0219 0.1564 0.9178 0.161 Uiso 1 1 calc R . .

loop_
_atom_site_aniso_label
_atom_site_aniso_U_11
_atom_site_aniso_U_22
_atom_site_aniso_U_33
_atom_site_aniso_U_23
_atom_site_aniso_U_13
_atom_site_aniso_U_12
S1 0.0329(7) 0.0241(6) 0.0359(7) -0.0042(5) 0.0000(5) 0.0015(5)
F1 0.0473(18) 0.0363(16) 0.0407(17) 0.0003(12) 0.0158(14) 0.0021(13)
F2 0.0492(19) 0.0476(19) 0.056(2) -0.0170(15) -0.0186(16) 0.0005(15)
F3 0.079(3) 0.0396(18) 0.0482(19) 0.0079(14) -0.0089(18) 0.0109(17)
F4 0.055(2) 0.046(2) 0.126(3) 0.029(2) 0.043(2) 0.0059(17)
F5 0.060(2) 0.046(2) 0.110(3) -0.0046(19) 0.034(2) 0.0071(17)
F6 0.134(4) 0.048(2) 0.074(3) -0.0268(19) -0.014(3) 0.015(2)
F7 0.204(7) 0.053(3) 0.102(4) 0.034(3) 0.039(4) 0.026(3)
F8 0.094(4) 0.049(3) 0.307(8) 0.009(4) 0.042(5) -0.026(3)
F9 0.141(4) 0.033(2) 0.168(5) -0.008(2) 0.045(4) 0.014(2)
O1 0.047(2) 0.0333(19) 0.051(2) 0.0051(16) 0.0018(18) 0.0082(17)
O2 0.043(2) 0.0293(19) 0.061(2) -0.0142(16) -0.0143(18) -0.0022(15)
O3 0.041(2) 0.043(2) 0.039(2) -0.0098(15) 0.0118(16) 0.0007(17)
C7 0.026(3) 0.035(3) 0.037(3) -0.003(2) 0.001(2) -0.003(2)
C8 0.037(3) 0.025(3) 0.043(3) 0.000(2) 0.007(2) -0.002(2)
C9 0.064(4) 0.032(3) 0.069(4) -0.006(3) 0.012(3) -0.001(3)
C10 0.103(7) 0.028(4) 0.122(7) 0.002(4) 0.040(6) 0.003(4)
S2 0.0391(7) 0.0279(6) 0.0288(6) 0.0007(5) 0.0013(5) 0.0030(5)
F10 0.057(2) 0.058(2) 0.059(2) -0.0012(16) 0.0311(17) 0.0110(17)
F11 0.072(2) 0.048(2) 0.057(2) -0.0218(15) -0.0222(18) 0.0046(17)
F12 0.097(3) 0.0376(19) 0.066(2) 0.0107(16) -0.034(2) -0.0034(18)
F13 0.067(2) 0.049(2) 0.089(3) 0.0175(18) 0.034(2) 0.0047(18)
F14 0.075(3) 0.064(3) 0.224(6) 0.041(3) 0.067(4) 0.029(2)
F15 0.213(6) 0.053(3) 0.084(3) -0.030(2) -0.016(4) 0.041(3)
F16 0.217(7) 0.050(3) 0.117(4) 0.032(3) -0.027(4) 0.008(3)
F17 0.117(4) 0.059(3) 0.218(6) 0.047(3) 0.029(4) -0.011(3)
F18 0.148(5) 0.034(2) 0.185(5) 0.018(3) 0.028(4) 0.026(3)
O4 0.071(3) 0.046(2) 0.031(2) 0.0063(16) -0.0065(18) 0.010(2)
O5 0.044(2) 0.0282(18) 0.045(2) 0.0012(15) -0.0048(16) -0.0053(15)
O6 0.040(2) 0.034(2) 0.046(2) -0.0028(15) 0.0143(17) 0.0028(16)
C17 0.031(3) 0.041(3) 0.034(3) -0.011(2) 0.006(2) -0.002(2)
C18 0.041(3) 0.030(3) 0.046(3) -0.002(2) 0.002(2) -0.003(2)
C19 0.071(5) 0.033(3) 0.085(5) 0.002(3) 0.024(4) 0.005(3)
C20 0.105(7) 0.027(4) 0.117(7) 0.009(4) 0.001(6) 0.007(4)
N1 0.026(2) 0.026(2) 0.035(2) 0.0016(16) -0.0013(17) 0.0027(16)
N2 0.031(2) 0.028(2) 0.037(2) 0.0006(17) 0.0025(18) 0.0011(17)
C1 0.036(3) 0.031(3) 0.027(2) -0.0044(19) -0.001(2) 0.004(2)
C2 0.045(3) 0.044(3) 0.027(3) 0.001(2) 0.009(2) 0.013(2)
C3 0.052(3) 0.035(3) 0.030(3) -0.005(2) -0.002(2) 0.014(2)
C4 0.030(3) 0.041(3) 0.055(3) 0.016(2) 0.002(2) 0.001(2)
C5 0.043(3) 0.043(3) 0.075(4) 0.002(3) 0.003(3) -0.003(3)
C6 0.059(4) 0.036(3) 0.092(5) 0.016(3) -0.011(4) -0.005(3)
N3 0.0212(19) 0.028(2) 0.032(2) 0.0000(16) -0.0002(16) -0.0024(15)
N4 0.035(2) 0.028(2) 0.033(2) -0.0008(16) 0.0017(18) -0.0008(18)
C11 0.034(3) 0.026(2) 0.028(2) -0.0035(18) -0.003(2) 0.000(2)
C12 0.041(3) 0.039(3) 0.032(3) 0.001(2) -0.006(2) 0.003(2)
C13 0.036(3) 0.039(3) 0.026(2) -0.004(2) -0.003(2) 0.002(2)
C14 0.037(3) 0.037(3) 0.039(3) 0.004(2) 0.000(2) 0.000(2)
C15 0.054(4) 0.039(3) 0.049(3) -0.008(2) 0.002(3) 0.013(3)
C16 0.118(7) 0.036(4) 0.170(9) 0.013(5) 0.073(7) 0.014(4)

loop_
_atom_type_symbol
_atom_type_description
_atom_type_scat_dispersion_real
_atom_type_scat_dispersion_imag
_atom_type_scat_source
C C 0.0033 0.0016 'International Tables Vol C Tables 4.2.6.8 and 6.1.1.4'
H H 0.0000 0.0000 'International Tables Vol C Tables 4.2.6.8 and 6.1.1.4'
F F 0.0171 0.0103 'International Tables Vol C Tables 4.2.6.8 and 6.1.1.4'
N N 0.0061 0.0033 'International Tables Vol C Tables 4.2.6.8 and 6.1.1.4'
O O 0.0106 0.0060 'International Tables Vol C Tables 4.2.6.8 and 6.1.1.4'
S S 0.1246 0.1234 'International Tables Vol C Tables 4.2.6.8 and 6.1.1.4'

loop_
_geom_angle_atom_site_label_1
_geom_angle_atom_site_label_2
_geom_angle_atom_site_label_3
_geom_angle
_geom_angle_site_symmetry_1
_geom_angle_site_symmetry_3
_geom_angle_publ_flag
O3 S1 O1 114.8(2) . . ?
O3 S1 O2 114.9(2) . . ?
O1 S1 O2 114.1(2) . . ?
O3 S1 C7 104.0(2) . . ?
O1 S1 C7 102.3(2) . . ?
O2 S1 C7 104.7(2) . . ?
F2 C7 F1 107.5(4) . . ?
F2 C7 C8 108.4(4) . . ?
F1 C7 C8 107.8(4) . . ?
F2 C7 S1 108.0(3) . . ?
F1 C7 S1 107.7(3) . . ?
C8 C7 S1 117.1(3) . . ?
F4 C8 F3 107.5(4) . . ?
F4 C8 C7 108.9(4) . . ?
F3 C8 C7 110.2(4) . . ?
F4 C8 C9 107.6(4) . . ?
F3 C8 C9 106.7(4) . . ?
C7 C8 C9 115.6(4) . . ?
F6 C9 F5 106.4(5) . . ?
F6 C9 C10 109.7(6) . . ?
F5 C9 C10 105.7(6) . . ?
F6 C9 C8 110.0(5) . . ?
F5 C9 C8 107.5(5) . . ?
C10 C9 C8 116.9(6) . . ?
F7 C10 F8 107.7(8) . . ?
F7 C10 F9 109.2(8) . . ?
F8 C10 F9 106.2(7) . . ?
F7 C10 C9 111.8(7) . . ?
F8 C10 C9 111.0(8) . . ?
F9 C10 C9 110.7(7) . . ?
O6 S2 O4 114.8(2) . . ?
O6 S2 O5 114.3(2) . . ?
O4 S2 O5 114.3(2) . . ?
O6 S2 C17 104.0(2) . . ?
O4 S2 C17 103.5(2) . . ?
O5 S2 C17 104.0(2) . . ?
F10 C17 F11 107.3(4) . . ?
F10 C17 C18 108.6(4) . . ?
F11 C17 C18 108.1(4) . . ?
F10 C17 S2 108.3(3) . . ?
F11 C17 S2 108.7(3) . . ?
C18 C17 S2 115.6(3) . . ?
F12 C18 F13 106.9(4) . . ?
F12 C18 C19 108.0(5) . . ?
F13 C18 C19 106.9(4) . . ?
F12 C18 C17 109.3(4) . . ?
F13 C18 C17 108.3(4) . . ?
C19 C18 C17 117.0(5) . . ?
F15 C19 F14 108.4(6) . . ?
F15 C19 C18 110.3(6) . . ?
F14 C19 C18 107.9(5) . . ?
F15 C19 C20 109.2(6) . . ?
F14 C19 C20 103.4(6) . . ?
C18 C19 C20 117.1(6) . . ?
F16 C20 F18 112.7(8) . . ?
F16 C20 F17 106.7(8) . . ?
F18 C20 F17 105.0(7) . . ?
F16 C20 C19 112.3(6) . . ?
F18 C20 C19 110.8(8) . . ?
F17 C20 C19 108.9(7) . . ?
C1 N1 C3 108.5(4) . . ?
C1 N1 C4 125.6(4) . . ?
C3 N1 C4 125.9(4) . . ?
C1 N2 C2 108.7(4) . . ?
C1 N2 C5 126.0(4) . . ?
C2 N2 C5 125.2(4) . . ?
N2 C1 N1 108.6(4) . . ?
N2 C1 H1A 125.7 . . ?
N1 C1 H1A 125.7 . . ?
C3 C2 N2 106.9(4) . . ?
C3 C2 H2A 126.5 . . ?
N2 C2 H2A 126.5 . . ?
C2 C3 N1 107.1(4) . . ?
C2 C3 H3A 126.4 . . ?
N1 C3 H3A 126.4 . . ?
N1 C4 H4A 109.5 . . ?
N1 C4 H4B 109.5 . . ?
H4A C4 H4B 109.5 . . ?
N1 C4 H4C 109.5 . . ?
H4A C4 H4C 109.5 . . ?
H4B C4 H4C 109.5 . . ?
N2 C5 C6 113.1(5) . . ?
N2 C5 H5A 109.0 . . ?
C6 C5 H5A 109.0 . . ?
N2 C5 H5B 109.0 . . ?
C6 C5 H5B 109.0 . . ?
H5A C5 H5B 107.8 . . ?
C5 C6 H6A 109.5 . . ?
C5 C6 H6B 109.5 . . ?
H6A C6 H6B 109.5 . . ?
C5 C6 H6C 109.5 . . ?
H6A C6 H6C 109.5 . . ?
H6B C6 H6C 109.5 . . ?
C11 N3 C13 108.9(4) . . ?
C11 N3 C14 125.4(4) . . ?
C13 N3 C14 125.7(4) . . ?
C11 N4 C12 108.9(4) . . ?
C11 N4 C15 124.8(4) . . ?
C12 N4 C15 126.3(4) . . ?
N3 C11 N4 108.1(4) . . ?
N3 C11 H11A 125.9 . . ?
N4 C11 H11A 125.9 . . ?
C13 C12 N4 107.3(4) . . ?
C13 C12 H12A 126.3 . . ?
N4 C12 H12A 126.3 . . ?
C12 C13 N3 106.8(4) . . ?
C12 C13 H13A 126.6 . . ?
N3 C13 H13A 126.6 . . ?
N3 C14 H14A 109.5 . . ?
N3 C14 H14B 109.5 . . ?
H14A C14 H14B 109.5 . . ?
N3 C14 H14C 109.5 . . ?
H14A C14 H14C 109.5 . . ?
H14B C14 H14C 109.5 . . ?
C16 C15 N4 111.9(5) . . ?
C16 C15 H15A 109.2 . . ?
N4 C15 H15A 109.2 . . ?
C16 C15 H15B 109.2 . . ?
N4 C15 H15B 109.2 . . ?
H15A C15 H15B 107.9 . . ?
C15 C16 H16A 109.5 . . ?
C15 C16 H16B 109.5 . . ?
H16A C16 H16B 109.5 . . ?
C15 C16 H16C 109.5 . . ?
H16A C16 H16C 109.5 . . ?
H16B C16 H16C 109.5 . . ?

loop_
_geom_bond_atom_site_label_1
_geom_bond_atom_site_label_2
_geom_bond_distance
_geom_bond_site_symmetry_2
_geom_bond_publ_flag
S1 O3 1.428(4) . ?
S1 O1 1.435(4) . ?
S1 O2 1.438(4) . ?
S1 C7 1.840(5) . ?
F1 C7 1.353(5) . ?
F2 C7 1.351(5) . ?
F3 C8 1.342(6) . ?
F4 C8 1.330(6) . ?
F5 C9 1.364(7) . ?
F6 C9 1.333(7) . ?
F7 C10 1.289(10) . ?
F8 C10 1.301(9) . ?
F9 C10 1.320(8) . ?
C7 C8 1.532(7) . ?
C8 C9 1.540(8) . ?
C9 C10 1.498(9) . ?
S2 O6 1.417(3) . ?
S2 O4 1.440(3) . ?
S2 O5 1.444(4) . ?
S2 C17 1.842(5) . ?
F10 C17 1.338(6) . ?
F11 C17 1.353(6) . ?
F12 C18 1.332(6) . ?
F13 C18 1.340(6) . ?
F14 C19 1.345(8) . ?
F15 C19 1.306(8) . ?
F16 C20 1.278(9) . ?
F17 C20 1.319(10) . ?
F18 C20 1.282(8) . ?
C17 C18 1.538(7) . ?
C18 C19 1.514(8) . ?
C19 C20 1.543(10) . ?
N1 C1 1.324(6) . ?
N1 C3 1.362(6) . ?
N1 C4 1.452(6) . ?
N2 C1 1.317(6) . ?
N2 C2 1.364(6) . ?
N2 C5 1.478(7) . ?
C1 H1A 0.9300 . ?
C2 C3 1.346(7) . ?
C2 H2A 0.9300 . ?
C3 H3A 0.9300 . ?
C4 H4A 0.9600 . ?
C4 H4B 0.9600 . ?
C4 H4C 0.9600 . ?
C5 C6 1.483(8) . ?
C5 H5A 0.9700 . ?
C5 H5B 0.9700 . ?
C6 H6A 0.9600 . ?
C6 H6B 0.9600 . ?
C6 H6C 0.9600 . ?
N3 C11 1.315(6) . ?
N3 C13 1.372(6) . ?
N3 C14 1.460(6) . ?
N4 C11 1.324(6) . ?
N4 C12 1.359(6) . ?
N4 C15 1.481(6) . ?
C11 H11A 0.9300 . ?
C12 C13 1.336(7) . ?
C12 H12A 0.9300 . ?
C13 H13A 0.9300 . ?
C14 H14A 0.9600 . ?
C14 H14B 0.9600 . ?
C14 H14C 0.9600 . ?
C15 C16 1.447(9) . ?
C15 H15A 0.9700 . ?
C15 H15B 0.9700 . ?
C16 H16A 0.9600 . ?
C16 H16B 0.9600 . ?
C16 H16C 0.9600 . ?

loop_
_geom_torsion_atom_site_label_1
_geom_torsion_atom_site_label_2
_geom_torsion_atom_site_label_3
_geom_torsion_atom_site_label_4
_geom_torsion
_geom_torsion_site_symmetry_1
_geom_torsion_site_symmetry_2
_geom_torsion_site_symmetry_3
_geom_torsion_site_symmetry_4
_geom_torsion_publ_flag
O3 S1 C7 F2 -69.8(4) . . . . ?
O1 S1 C7 F2 50.0(4) . . . . ?
O2 S1 C7 F2 169.3(3) . . . . ?
O3 S1 C7 F1 174.3(3) . . . . ?
O1 S1 C7 F1 -65.9(4) . . . . ?
O2 S1 C7 F1 53.4(4) . . . . ?
O3 S1 C7 C8 52.7(4) . . . . ?
O1 S1 C7 C8 172.6(4) . . . . ?
O2 S1 C7 C8 -68.2(4) . . . . ?
F2 C7 C8 F4 46.6(5) . . . . ?
F1 C7 C8 F4 162.6(4) . . . . ?
S1 C7 C8 F4 -75.8(5) . . . . ?
F2 C7 C8 F3 164.3(4) . . . . ?
F1 C7 C8 F3 -79.6(5) . . . . ?
S1 C7 C8 F3 41.9(5) . . . . ?
F2 C7 C8 C9 -74.7(5) . . . . ?
F1 C7 C8 C9 41.4(6) . . . . ?
S1 C7 C8 C9 162.9(4) . . . . ?
F4 C8 C9 F6 -83.5(6) . . . . ?
F3 C8 C9 F6 161.3(5) . . . . ?
C7 C8 C9 F6 38.4(7) . . . . ?
F4 C8 C9 F5 161.1(5) . . . . ?
F3 C8 C9 F5 45.9(6) . . . . ?
C7 C8 C9 F5 -77.0(6) . . . . ?
F4 C8 C9 C10 42.5(8) . . . . ?
F3 C8 C9 C10 -72.7(7) . . . . ?
C7 C8 C9 C10 164.4(6) . . . . ?
F6 C9 C10 F7 172.4(6) . . . . ?
F5 C9 C10 F7 -73.3(8) . . . . ?
C8 C9 C10 F7 46.3(10) . . . . ?
F6 C9 C10 F8 52.1(9) . . . . ?
F5 C9 C10 F8 166.4(7) . . . . ?
C8 C9 C10 F8 -74.1(10) . . . . ?
F6 C9 C10 F9 -65.6(9) . . . . ?
F5 C9 C10 F9 48.8(9) . . . . ?
C8 C9 C10 F9 168.3(7) . . . . ?
O6 S2 C17 F10 168.9(3) . . . . ?
O4 S2 C17 F10 -70.8(4) . . . . ?
O5 S2 C17 F10 48.9(4) . . . . ?
O6 S2 C17 F11 -74.9(4) . . . . ?
O4 S2 C17 F11 45.4(4) . . . . ?
O5 S2 C17 F11 165.2(3) . . . . ?
O6 S2 C17 C18 46.8(4) . . . . ?
O4 S2 C17 C18 167.1(4) . . . . ?
O5 S2 C17 C18 -73.1(4) . . . . ?
F10 C17 C18 F12 -79.1(5) . . . . ?
F11 C17 C18 F12 164.8(4) . . . . ?
S2 C17 C18 F12 42.8(5) . . . . ?
F10 C17 C18 F13 164.8(4) . . . . ?
F11 C17 C18 F13 48.7(5) . . . . ?
S2 C17 C18 F13 -73.3(5) . . . . ?
F10 C17 C18 C19 44.0(6) . . . . ?
F11 C17 C18 C19 -72.1(6) . . . . ?
S2 C17 C18 C19 165.9(4) . . . . ?
F12 C18 C19 F15 167.1(5) . . . . ?
F13 C18 C19 F15 -78.1(6) . . . . ?
C17 C18 C19 F15 43.4(7) . . . . ?
F12 C18 C19 F14 48.9(7) . . . . ?
F13 C18 C19 F14 163.6(5) . . . . ?
C17 C18 C19 F14 -74.9(7) . . . . ?
F12 C18 C19 C20 -67.2(8) . . . . ?
F13 C18 C19 C20 47.5(8) . . . . ?
C17 C18 C19 C20 169.1(6) . . . . ?
F15 C19 C20 F16 171.0(7) . . . . ?
F14 C19 C20 F16 -73.7(9) . . . . ?
C18 C19 C20 F16 44.8(11) . . . . ?
F15 C19 C20 F18 -61.9(9) . . . . ?
F14 C19 C20 F18 53.3(9) . . . . ?
C18 C19 C20 F18 171.9(7) . . . . ?
F15 C19 C20 F17 53.0(9) . . . . ?
F14 C19 C20 F17 168.3(7) . . . . ?
C18 C19 C20 F17 -73.2(9) . . . . ?
C2 N2 C1 N1 2.9(5) . . . . ?
C5 N2 C1 N1 -177.8(4) . . . . ?
C3 N1 C1 N2 -2.1(5) . . . . ?
C4 N1 C1 N2 179.1(4) . . . . ?
C1 N2 C2 C3 -2.5(6) . . . . ?
C5 N2 C2 C3 178.2(5) . . . . ?
N2 C2 C3 N1 1.2(6) . . . . ?
C1 N1 C3 C2 0.6(5) . . . . ?
C4 N1 C3 C2 179.4(4) . . . . ?
C1 N2 C5 C6 -98.4(6) . . . . ?
C2 N2 C5 C6 80.8(7) . . . . ?
C13 N3 C11 N4 -0.4(5) . . . . ?
C14 N3 C11 N4 177.8(4) . . . . ?
C12 N4 C11 N3 0.9(5) . . . . ?
C15 N4 C11 N3 177.7(4) . . . . ?
C11 N4 C12 C13 -1.1(6) . . . . ?
C15 N4 C12 C13 -177.7(5) . . . . ?
N4 C12 C13 N3 0.8(6) . . . . ?
C11 N3 C13 C12 -0.2(5) . . . . ?
C14 N3 C13 C12 -178.5(4) . . . . ?
C11 N4 C15 C16 119.6(7) . . . . ?
C12 N4 C15 C16 -64.3(8) . . . . ?
